data_2243226
loop_
_publ_author_name
'Bhardwaj, Minakshi'
'Ai, Qianxiang'
'Parkin, Sean R.'
'Grossman, Robert B.'

_publ_section_title
;
 An unusually short intermolecular N---H&#x00B7;&#x00B7;&#x00B7;N hydrogen
 bond in crystals of the hemi-hydrochloride salt of
 1-<i>exo</i>-acetamidopyrrolizidine
;
_journal_coeditor_code HB7870
_journal_issue 1
_journal_name_full 'Acta Crystallographica Section E'
_journal_page_first 77
_journal_page_last 81
_journal_paper_doi 10.1107/S2056989019016517
_journal_volume 76
_journal_year 2020
_chemical_formula_iupac 'C9 H17 N2 O1 +, Cl -, C9 H16 N2 O1'
_chemical_formula_moiety 'C18 H33 N4 O2 +, Cl -, C9 H16 N2 O1'
_chemical_formula_sum 'C18 H33 Cl N4 O2'
_chemical_formula_weight 372.93
_chemical_name_systematic
;(1<i>R</i>*, 8<i>S</i>)-2-acetamidooctahydropyrrolizin-4-ium
chloride--<i>N</i>-[(1<i>R</i>, 8<i>S</i>)hexahydro-1<i>H</i>-pyrrolizin-2-yl)acetamide (1/1)
;
_space_group_crystal_system monoclinic
_space_group_IT_number 15
_space_group_name_Hall '-C 2yc'
_space_group_name_H-M_alt 'C 1 2/c 1'
_atom_sites_solution_hydrogens mixed
_atom_sites_solution_primary direct
_atom_sites_solution_secondary difmap
_audit_creation_method SHELXL-2018/3
_cell_angle_alpha 90
_cell_angle_beta 100.4450(10)
_cell_angle_gamma 90
_cell_formula_units_Z 4
_cell_length_a 20.2125(8)
_cell_length_b 9.6926(4)
_cell_length_c 10.1458(3)
_cell_measurement_reflns_used 9978
_cell_measurement_temperature 90.0(2)
_cell_measurement_theta_max 27.48
_cell_measurement_theta_min 2.34
_cell_volume 1954.74(13)
_computing_cell_refinement
;
<i>APEX3</i> (Bruker, 2016)
;
_computing_data_collection
;
<i>APEX3</i> (Bruker, 2016)
;
_computing_data_reduction
;
<i>APEX3</i> (Bruker, 2016)
;
_computing_molecular_graphics
;
<i>XP</i> in SHELXTL (Sheldrick, 2008)
;
_computing_publication_material
;
<i>SHELX</i> (Sheldrick, 2008), <i>CIFFIX</i> (Parkin, 2013)
and <i>PLATON</i> (Spek, 2009)
;
_computing_structure_refinement
;
<i>SHELXL2018/3</i> (Sheldrick, 2015b)
;
_computing_structure_solution
;
<i>SHELXT</i> (Sheldrick, 2015a)
;
_diffrn_ambient_temperature 90.0(2)
_diffrn_detector_area_resol_mean 7.41
_diffrn_measured_fraction_theta_full 0.997
_diffrn_measured_fraction_theta_max 0.997
_diffrn_measurement_device_type 'Bruker D8 Venture dual source'
_diffrn_measurement_method '\f and \w scans'
_diffrn_radiation_type MoK\a
_diffrn_radiation_wavelength 0.71073
_diffrn_reflns_av_R_equivalents 0.0322
_diffrn_reflns_av_unetI/netI 0.0179
_diffrn_reflns_limit_h_max 26
_diffrn_reflns_limit_h_min -26
_diffrn_reflns_limit_k_max 12
_diffrn_reflns_limit_k_min -12
_diffrn_reflns_limit_l_max 13
_diffrn_reflns_limit_l_min -11
_diffrn_reflns_number 31903
_diffrn_reflns_theta_full 25.242
_diffrn_reflns_theta_max 27.480
_diffrn_reflns_theta_min 2.338
_diffrn_source microsource
_exptl_absorpt_coefficient_mu 0.215
_exptl_absorpt_correction_T_max 0.988
_exptl_absorpt_correction_T_min 0.885
_exptl_absorpt_correction_type multi-scan
_exptl_absorpt_process_details
;
(<i>SADABS</i>; Krause <i>et al.</i>,  2015)
;
_exptl_crystal_colour colourless
_exptl_crystal_density_diffrn 1.267
_exptl_crystal_description plate
_exptl_crystal_F_000 808
_exptl_crystal_size_max 0.400
_exptl_crystal_size_mid 0.360
_exptl_crystal_size_min 0.040
_refine_diff_density_max 0.673
_refine_diff_density_min -0.217
_refine_ls_extinction_coef 0.0050(10)
_refine_ls_extinction_expression Fc^*^=kFc[1+0.001xFc^2^\l^3^/sin(2\q)]^-1/4^
_refine_ls_extinction_method
;
SHELXL-2018/3 (Sheldrick 2018)
;
_refine_ls_goodness_of_fit_ref 1.124
_refine_ls_hydrogen_treatment mixed
_refine_ls_matrix_type full
_refine_ls_number_parameters 144
_refine_ls_number_reflns 2235
_refine_ls_number_restraints 82
_refine_ls_restrained_S_all 1.108
_refine_ls_R_factor_all 0.0397
_refine_ls_R_factor_gt 0.0371
_refine_ls_shift/su_max 0.000
_refine_ls_shift/su_mean 0.000
_refine_ls_structure_factor_coef Fsqd
_refine_ls_weighting_details 'w=1/[\s^2^(Fo^2^)+(0.0375P)^2^+2.4571P] where P=(Fo^2^+2Fc^2^)/3'
_refine_ls_weighting_scheme calc
_refine_ls_wR_factor_gt 0.0942
_refine_ls_wR_factor_ref 0.0960
_reflns_number_gt 2096
_reflns_number_total 2235
_reflns_threshold_expression 'I > 2\s(I)'
_cod_data_source_file hb7870sup1.cif
_cod_data_source_block I
_cod_original_sg_symbol_H-M 'C 2/c'
_cod_database_code 2243226
_shelx_space_group_comment
;
The symmetry employed for this shelxl refinement is uniquely defined
by the following loop, which should always be used as a source of
symmetry information in preference to the above space-group names.
They are only intended as comments.
;
_shelx_estimated_absorpt_t_min 0.919
_shelx_estimated_absorpt_t_max 0.991

loop_
_space_group_symop_operation_xyz
'x, y, z'
'-x, y, -z+1/2'
'x+1/2, y+1/2, z'
'-x+1/2, y+1/2, -z+1/2'
'-x, -y, -z'
'x, -y, z-1/2'
'-x+1/2, -y+1/2, -z'
'x+1/2, -y+1/2, z-1/2'

loop_
_atom_site_type_symbol
_atom_site_label
_atom_site_fract_x
_atom_site_fract_y
_atom_site_fract_z
_atom_site_U_iso_or_equiv
_atom_site_adp_type
_atom_site_calc_flag
_atom_site_occupancy
_atom_site_disorder_assembly
_atom_site_disorder_group
C C1 0.63783(6) 0.58377(14) 0.26083(13) 0.0182(3) Uani d 1 . .
H H1 0.684523 0.622089 0.275591 0.022 Uiso calc 1 A 1
C C2 0.60256(7) 0.61745(15) 0.11816(14) 0.0229(3) Uani d 1 . .
H H2A 0.632627 0.601397 0.052759 0.027 Uiso calc 1 . .
H H2B 0.561093 0.562062 0.092144 0.027 Uiso calc 1 . .
C C3 0.58652(7) 0.76915(15) 0.12835(14) 0.0232(3) Uani d 1 . .
H H3A 0.626574 0.826636 0.124182 0.028 Uiso calc 1 . .
H H3B 0.549608 0.797166 0.055229 0.028 Uiso calc 1 . .
N N4 0.56555(6) 0.78256(11) 0.26254(11) 0.0184(3) Uani d 1 . .
H H4N 0.500000 0.781(3) 0.250000 0.056(9) Uiso d 1 B .
C C5 0.5885(2) 0.9121(2) 0.3373(3) 0.0249(7) Uani d 0.897(5) B 1
H H5A 0.554374 0.945176 0.388570 0.030 Uiso calc 0.897(5) B 1
H H5B 0.597261 0.985720 0.275018 0.030 Uiso calc 0.897(5) B 1
C C6 0.65299(9) 0.87111(17) 0.43106(16) 0.0237(4) Uani d 0.897(5) B 1
H H6A 0.663640 0.935711 0.507555 0.028 Uiso calc 0.897(5) B 1
H H6B 0.691530 0.867102 0.383296 0.028 Uiso calc 0.897(5) B 1
C C7 0.63499(12) 0.7276(2) 0.4771(2) 0.0209(5) Uani d 0.897(5) B 1
H H7A 0.675941 0.673734 0.512861 0.025 Uiso calc 0.897(5) B 1
H H7B 0.606530 0.733983 0.546696 0.025 Uiso calc 0.897(5) B 1
C C8 0.59630(6) 0.66296(13) 0.34850(13) 0.0178(3) Uani d 0.897(5) B 1
H H8 0.559801 0.602145 0.370299 0.021 Uiso calc 0.897(5) B 1
C C5' 0.595(2) 0.9165(19) 0.322(2) 0.0249(7) Uani d 0.103(5) B 2
H H5'A 0.561158 0.991410 0.308580 0.030 Uiso calc 0.103(5) B 2
H H5'B 0.634307 0.944647 0.282171 0.030 Uiso calc 0.103(5) B 2
C C6' 0.6157(9) 0.8793(15) 0.4690(15) 0.032(3) Uani d 0.103(5) B 2
H H6'A 0.576222 0.871718 0.513823 0.039 Uiso calc 0.103(5) B 2
H H6'B 0.647840 0.947113 0.517395 0.039 Uiso calc 0.103(5) B 2
C C7' 0.6489(11) 0.739(2) 0.458(2) 0.030(4) Uani d 0.103(5) B 2
H H7'A 0.655595 0.689122 0.544614 0.036 Uiso calc 0.103(5) B 2
H H7'B 0.692818 0.749314 0.428958 0.036 Uiso calc 0.103(5) B 2
C C8' 0.59630(6) 0.66296(13) 0.34850(13) 0.0178(3) Uani d 0.103(5) B 2
H H8' 0.563026 0.605013 0.385455 0.021 Uiso calc 0.103(5) B 2
N N2 0.64091(6) 0.43798(12) 0.29157(11) 0.0184(3) Uani d 1 . .
H H2N 0.6002(10) 0.390(2) 0.2837(19) 0.035(5) Uiso d 1 . .
C C9 0.69841(6) 0.36514(14) 0.31606(12) 0.0178(3) Uani d 1 . .
O O1 0.75448(5) 0.41694(11) 0.32142(11) 0.0260(2) Uani d 1 . .
C C10 0.68897(7) 0.21311(14) 0.33748(14) 0.0224(3) Uani d 1 . .
H H10A 0.715908 0.185291 0.423611 0.034 Uiso calc 1 . .
H H10B 0.703494 0.160954 0.265024 0.034 Uiso calc 1 . .
H H10C 0.641361 0.194212 0.337727 0.034 Uiso calc 1 . .
Cl Cl1 0.500000 0.27309(5) 0.250000 0.02141(15) Uani d 1 . .

loop_
_atom_site_aniso_label
_atom_site_aniso_U_11
_atom_site_aniso_U_22
_atom_site_aniso_U_33
_atom_site_aniso_U_12
_atom_site_aniso_U_13
_atom_site_aniso_U_23
C1 0.0169(6) 0.0170(6) 0.0210(6) -0.0016(5) 0.0044(5) 0.0007(5)
C2 0.0266(7) 0.0247(7) 0.0185(6) -0.0007(5) 0.0071(5) 0.0009(5)
C3 0.0240(7) 0.0244(7) 0.0214(7) -0.0021(5) 0.0041(5) 0.0056(5)
N4 0.0201(5) 0.0139(5) 0.0201(6) -0.0016(4) 0.0006(4) 0.0003(4)
C5 0.0284(13) 0.0147(7) 0.0291(10) -0.0044(6) -0.0014(9) -0.0013(6)
C6 0.0240(9) 0.0220(8) 0.0234(8) -0.0059(6) 0.0001(6) -0.0025(6)
C7 0.0237(10) 0.0206(8) 0.0174(9) 0.0000(7) 0.0015(7) -0.0004(7)
C8 0.0189(6) 0.0154(6) 0.0187(6) 0.0002(5) 0.0020(5) 0.0012(5)
C5' 0.0284(13) 0.0147(7) 0.0291(10) -0.0044(6) -0.0014(9) -0.0013(6)
C6' 0.033(7) 0.028(5) 0.033(5) -0.003(5) -0.001(5) -0.008(4)
C7' 0.034(8) 0.034(6) 0.017(7) 0.002(6) -0.003(6) -0.006(5)
C8' 0.0189(6) 0.0154(6) 0.0187(6) 0.0002(5) 0.0020(5) 0.0012(5)
N2 0.0175(5) 0.0155(6) 0.0228(6) -0.0015(4) 0.0049(4) -0.0005(4)
C9 0.0200(6) 0.0191(6) 0.0142(6) -0.0007(5) 0.0028(5) -0.0010(5)
O1 0.0179(5) 0.0247(5) 0.0349(6) -0.0010(4) 0.0029(4) 0.0037(4)
C10 0.0246(7) 0.0178(7) 0.0239(7) 0.0004(5) 0.0022(5) -0.0015(5)
Cl1 0.0099(2) 0.0177(2) 0.0354(3) 0.000 0.00096(16) 0.000

loop_
_atom_type_symbol
_atom_type_description
_atom_type_scat_dispersion_real
_atom_type_scat_dispersion_imag
_atom_type_scat_source
C C 0.0033 0.0016 'International Tables Vol C Tables 4.2.6.8 and 6.1.1.4'
H H 0.0000 0.0000 'International Tables Vol C Tables 4.2.6.8 and 6.1.1.4'
N N 0.0061 0.0033 'International Tables Vol C Tables 4.2.6.8 and 6.1.1.4'
O O 0.0106 0.0060 'International Tables Vol C Tables 4.2.6.8 and 6.1.1.4'
Cl Cl 0.1484 0.1585 'International Tables Vol C Tables 4.2.6.8 and 6.1.1.4'

loop_
_geom_angle_atom_site_label_1
_geom_angle_atom_site_label_2
_geom_angle_atom_site_label_3
_geom_angle
N2 C1 C2 114.05(11)
N2 C1 C8 111.75(11)
C2 C1 C8 103.41(11)
N2 C1 C8' 111.75(11)
C2 C1 C8' 103.41(11)
N2 C1 H1 109.1
C2 C1 H1 109.1
C8 C1 H1 109.1
C3 C2 C1 102.22(11)
C3 C2 H2A 111.3
C1 C2 H2A 111.3
C3 C2 H2B 111.3
C1 C2 H2B 111.3
H2A C2 H2B 109.2
N4 C3 C2 104.18(11)
N4 C3 H3A 110.9
C2 C3 H3A 110.9
N4 C3 H3B 110.9
C2 C3 H3B 110.9
H3A C3 H3B 108.9
H4N N4 C5 106.1(12)
H4N N4 C3 110.96(17)
C5 N4 C3 114.78(16)
H4N N4 C5' 112(2)
C3 N4 C5' 106.2(15)
H4N N4 C8 110.4(12)
C5 N4 C8 107.04(14)
C3 N4 C8 107.55(10)
H4N N4 C8' 110.4(12)
C3 N4 C8' 107.55(10)
C5' N4 C8' 109.8(9)
H4N N4 H4N 0(3)
C5 N4 H4N 106.1(12)
C3 N4 H4N 110.96(17)
C5' N4 H4N 112(2)
C8 N4 H4N 110.4(12)
C8' N4 H4N 110.4(12)
N4 C5 C6 104.5(2)
N4 C5 H5A 110.9
C6 C5 H5A 110.9
N4 C5 H5B 110.9
C6 C5 H5B 110.9
H5A C5 H5B 108.9
C5 C6 C7 101.78(16)
C5 C6 H6A 111.4
C7 C6 H6A 111.4
C5 C6 H6B 111.4
C7 C6 H6B 111.4
H6A C6 H6B 109.3
C8 C7 C6 102.97(16)
C8 C7 H7A 111.2
C6 C7 H7A 111.2
C8 C7 H7B 111.2
C6 C7 H7B 111.2
H7A C7 H7B 109.1
N4 C8 C7 105.73(12)
N4 C8 C1 105.05(10)
C7 C8 C1 116.80(13)
N4 C8 H8 109.7
C7 C8 H8 109.7
C1 C8 H8 109.7
N4 C5' C6' 101.8(12)
N4 C5' H5'A 111.4
C6' C5' H5'A 111.4
N4 C5' H5'B 111.4
C6' C5' H5'B 111.4
H5'A C5' H5'B 109.3
C5' C6' C7' 100.7(16)
C5' C6' H6'A 111.6
C7' C6' H6'A 111.6
C5' C6' H6'B 111.6
C7' C6' H6'B 111.6
H6'A C6' H6'B 109.4
C6' C7' C8' 102.6(11)
C6' C7' H7'A 111.2
C8' C7' H7'A 111.2
C6' C7' H7'B 111.2
C8' C7' H7'B 111.2
H7'A C7' H7'B 109.2
N4 C8' C1 105.05(10)
N4 C8' C7' 101.6(8)
C1 C8' C7' 105.9(9)
N4 C8' H8' 114.3
C1 C8' H8' 114.3
C7' C8' H8' 114.3
C9 N2 C1 123.73(11)
C9 N2 H2N 118.0(12)
C1 N2 H2N 117.9(12)
O1 C9 N2 123.50(13)
O1 C9 C10 122.14(13)
N2 C9 C10 114.37(12)
C9 C10 H10A 109.5
C9 C10 H10B 109.5
H10A C10 H10B 109.5
C9 C10 H10C 109.5
H10A C10 H10C 109.5
H10B C10 H10C 109.5

loop_
_geom_bond_atom_site_label_1
_geom_bond_atom_site_label_2
_geom_bond_distance
C1 N2 1.4460(17)
C1 C2 1.5284(19)
C1 C8 1.5347(18)
C1 C8' 1.5347(18)
C1 H1 1.0000
C2 C3 1.513(2)
C2 H2A 0.9900
C2 H2B 0.9900
C3 N4 1.5032(18)
C3 H3A 0.9900
C3 H3B 0.9900
N4 H4N 1.3080(12)
N4 C5 1.497(2)
N4 C5' 1.507(17)
N4 C8 1.5146(16)
N4 C8' 1.5146(16)
N4 H4N 1.3080(12)
C5 C6 1.520(4)
C5 H5A 0.9900
C5 H5B 0.9900
C6 C7 1.532(3)
C6 H6A 0.9900
C6 H6B 0.9900
C7 C8 1.529(2)
C7 H7A 0.9900
C7 H7B 0.9900
C8 H8 1.0000
C5' C6' 1.521(18)
C5' H5'A 0.9900
C5' H5'B 0.9900
C6' C7' 1.528(17)
C6' H6'A 0.9900
C6' H6'B 0.9900
C7' C8' 1.576(16)
C7' H7'A 0.9900
C7' H7'B 0.9900
C8' H8' 1.0000
N2 C9 1.3439(17)
N2 H2N 0.94(2)
C9 O1 1.2317(16)
C9 C10 1.5066(19)
C10 H10A 0.9800
C10 H10B 0.9800
C10 H10C 0.9800

loop_
_geom_hbond_atom_site_label_D
_geom_hbond_atom_site_label_H
_geom_hbond_atom_site_label_A
_geom_hbond_site_symmetry_A
_geom_hbond_distance_DH
_geom_hbond_distance_HA
_geom_hbond_distance_DA
_geom_hbond_angle_DHA
_geom_hbond_publ_flag
N4 H4N N4 2_655 1.3080(12) 1.3080(12) 2.616(2) 178(3) yes
N2 H2N Cl1 . 0.94(2) 2.29(2) 3.2263(11) 176.4(16) yes

loop_
_geom_torsion_atom_site_label_1
_geom_torsion_atom_site_label_2
_geom_torsion_atom_site_label_3
_geom_torsion_atom_site_label_4
_geom_torsion
N2 C1 C2 C3 162.24(11)
C8 C1 C2 C3 40.67(13)
C8' C1 C2 C3 40.67(13)
C1 C2 C3 N4 -39.46(13)
C2 C3 N4 H4N -97.5(15)
C2 C3 N4 C5 142.30(19)
C2 C3 N4 C5' 140.9(15)
C2 C3 N4 C8 23.32(13)
C2 C3 N4 C8' 23.32(13)
H4N N4 C5 C6 141.3(8)
C3 N4 C5 C6 -95.81(19)
C8 N4 C5 C6 23.5(3)
N4 C5 C6 C7 -39.9(3)
C5 C6 C7 C8 40.9(2)
H4N N4 C8 C7 -112.6(9)
C5 N4 C8 C7 2.4(2)
C3 N4 C8 C7 126.23(14)
H4N N4 C8 C1 123.3(9)
C5 N4 C8 C1 -121.70(19)
C3 N4 C8 C1 2.12(13)
C6 C7 C8 N4 -26.97(19)
C6 C7 C8 C1 89.41(17)
N2 C1 C8 N4 -149.53(11)
C2 C1 C8 N4 -26.43(13)
N2 C1 C8 C7 93.71(16)
C2 C1 C8 C7 -143.19(14)
H4N N4 C5' C6' 97(2)
C3 N4 C5' C6' -142(2)
C8' N4 C5' C6' -26(3)
N4 C5' C6' C7' 45(3)
C5' C6' C7' C8' -47(2)
H4N N4 C8' C1 123.3(9)
C3 N4 C8' C1 2.12(13)
C5' N4 C8' C1 -113(2)
H4N N4 C8' C7' -126.5(13)
C3 N4 C8' C7' 112.3(10)
C5' N4 C8' C7' -3(2)
N2 C1 C8' N4 -149.53(11)
C2 C1 C8' N4 -26.43(13)
N2 C1 C8' C7' 103.4(9)
C2 C1 C8' C7' -133.5(9)
C6' C7' C8' N4 30.6(18)
C6' C7' C8' C1 140.1(14)
C2 C1 N2 C9 113.29(14)
C8 C1 N2 C9 -129.88(13)
C8' C1 N2 C9 -129.88(13)
C1 N2 C9 O1 3.8(2)
C1 N2 C9 C10 -176.47(12)

_cod_database_fobs_code 2243226
